data_2224337
loop_
_publ_author_name
'Nielsen, Anne'
'McKenzie, Christine J.'
'Bond, Andrew D.'

_publ_section_title
;[<i>N</i>,<i>N</i>-Bis(2-pyridylmethyl)glycinato-\k^4^<i>N</i>,<i>N</i>',<i>N</i>'',<i>O</i>]dichloridoiron(III)--[<i>N</i>,<i>N</i>-bis(2-pyridylmethyl)glycine-\k^4^<i>N</i>,<i>N</i>',<i>N</i>'',<i>O</i>]dichloridozinc(II)
 (1/1)
;
_journal_coeditor_code JH2118
_journal_issue 12
_journal_name_full 'Acta Crystallographica Section E'
_journal_page_first m1706
_journal_paper_doi 10.1107/S1600536809051022
_journal_volume 65
_journal_year 2009
_chemical_formula_iupac '[Fe (C14 H14 N3 O2) Cl2], [Zn Cl2 (C14 H15 N3 O2)]'
_chemical_formula_moiety 'C14 H14 Cl2 Fe N3 O2, C14 H15 Cl2 Zn N3 O2'
_chemical_formula_sum 'C28 H29 Cl4 Fe N6 O4 Zn'
_chemical_formula_weight 776.59
_chemical_name_systematic
;
[<i>N</i>,<i>N</i>-Bis(2-pyridylmethyl)glycinato-
\k^4^<i>N</i>,<i>N</i>',<i>N</i>'',<i>O</i>]dichloridoiron(III)--
[<i>N</i>,<i>N</i>-bis(2-pyridylmethyl)glycine-
\k^4^<i>N</i>,<i>N</i>',<i>N</i>'',<i>O</i>]dichloridozinc(II) (1/1)
;
_space_group_IT_number 14
_symmetry_cell_setting monoclinic
_symmetry_space_group_name_Hall '-P 2ybc'
_symmetry_space_group_name_H-M 'P 1 21/c 1'
_atom_sites_solution_hydrogens geom
_atom_sites_solution_primary direct
_atom_sites_solution_secondary difmap
_cell_angle_alpha 90.00
_cell_angle_beta 91.737(2)
_cell_angle_gamma 90.00
_cell_formula_units_Z 2
_cell_length_a 8.8710(3)
_cell_length_b 13.1898(5)
_cell_length_c 13.3983(4)
_cell_measurement_reflns_used 5945
_cell_measurement_temperature 180(2)
_cell_measurement_theta_max 29.90
_cell_measurement_theta_min 2.30
_cell_volume 1566.97(9)
_computing_cell_refinement 'SAINT (Bruker, 2003)'
_computing_data_collection 'APEX2 (Bruker, 2004)'
_computing_data_reduction 'SAINT (Bruker, 2003)'
_computing_molecular_graphics 'SHELXTL (Sheldrick, 2008)'
_computing_publication_material 'SHELXTL (Sheldrick, 2008)'
_computing_structure_refinement 'SHELXTL (Sheldrick, 2008)'
_computing_structure_solution 'SHELXTL (Sheldrick, 2008)'
_diffrn_ambient_temperature 180(2)
_diffrn_measured_fraction_theta_full 0.997
_diffrn_measured_fraction_theta_max 0.997
_diffrn_measurement_device_type 'Bruker--Nonius X8APEXII CCD'
_diffrn_measurement_method 'Thin-slice \w and \f scans'
_diffrn_radiation_monochromator graphite
_diffrn_radiation_source 'fine-focus sealed tube'
_diffrn_radiation_type MoK\a
_diffrn_radiation_wavelength 0.71073
_diffrn_reflns_av_R_equivalents 0.0312
_diffrn_reflns_av_sigmaI/netI 0.0232
_diffrn_reflns_limit_h_max 12
_diffrn_reflns_limit_h_min -12
_diffrn_reflns_limit_k_max 18
_diffrn_reflns_limit_k_min -18
_diffrn_reflns_limit_l_max 18
_diffrn_reflns_limit_l_min -19
_diffrn_reflns_number 32580
_diffrn_reflns_theta_full 30.50
_diffrn_reflns_theta_max 30.50
_diffrn_reflns_theta_min 3.76
_diffrn_standards_number 0
_exptl_absorpt_coefficient_mu 1.615
_exptl_absorpt_correction_T_max 0.794
_exptl_absorpt_correction_T_min 0.701
_exptl_absorpt_correction_type multi-scan
_exptl_absorpt_process_details '(SADABS; Sheldrick, 2003)'
_exptl_crystal_colour yellow
_exptl_crystal_density_diffrn 1.646
_exptl_crystal_density_method 'not measured'
_exptl_crystal_description block
_exptl_crystal_F_000 790
_exptl_crystal_size_max 0.20
_exptl_crystal_size_mid 0.20
_exptl_crystal_size_min 0.15
_refine_diff_density_max 0.552
_refine_diff_density_min -0.709
_refine_ls_extinction_method none
_refine_ls_goodness_of_fit_ref 1.364
_refine_ls_hydrogen_treatment constr
_refine_ls_matrix_type full
_refine_ls_number_parameters 199
_refine_ls_number_reflns 4775
_refine_ls_number_restraints 0
_refine_ls_restrained_S_all 1.364
_refine_ls_R_factor_all 0.0585
_refine_ls_R_factor_gt 0.0533
_refine_ls_shift/su_max 0.000
_refine_ls_shift/su_mean 0.000
_refine_ls_structure_factor_coef Fsqd
_refine_ls_weighting_details 'calc w=1/[\s^2^(Fo^2^)+7.0062P] where P=(Fo^2^+2Fc^2^)/3'
_refine_ls_weighting_scheme calc
_refine_ls_wR_factor_gt 0.1310
_refine_ls_wR_factor_ref 0.1320
_reflns_number_gt 4248
_reflns_number_total 4775
_reflns_threshold_expression I>2\s(I)
_cod_data_source_file jh2118.cif
_cod_data_source_block I
_cod_original_sg_symbol_H-M 'P 21/c'
_cod_database_code 2224337
_cod_database_fobs_code 2224337

loop_
_symmetry_equiv_pos_as_xyz
'x, y, z'
'-x, y+1/2, -z+1/2'
'-x, -y, -z'
'x, -y-1/2, z-1/2'

loop_
_atom_site_type_symbol
_atom_site_label
_atom_site_fract_x
_atom_site_fract_y
_atom_site_fract_z
_atom_site_U_iso_or_equiv
_atom_site_adp_type
_atom_site_calc_flag
_atom_site_refinement_flags
_atom_site_occupancy
_atom_site_disorder_assembly
_atom_site_disorder_group
Fe Fe1 0.30263(5) 0.42993(3) 0.31348(3) 0.01709(11) Uani d P 0.50 . .
Zn Zn1 0.30263(5) 0.42993(3) 0.31348(3) 0.01709(11) Uani d P 0.50 . .
Cl Cl1 0.19027(10) 0.35846(7) 0.45311(7) 0.02319(19) Uani d . 1 . .
Cl Cl2 0.30370(13) 0.59544(7) 0.35454(8) 0.0290(2) Uani d . 1 . .
O O1 0.3982(4) 0.4689(2) 0.1686(2) 0.0295(6) Uani d . 1 . .
O O2 0.4679(4) 0.4082(2) 0.0219(2) 0.0326(7) Uani d . 1 . .
H H2 0.4790 0.4759 0.0050 0.049 Uiso d PR 0.50 . .
N N1 0.5237(4) 0.3803(2) 0.3539(2) 0.0204(6) Uani d . 1 . .
N N2 0.3235(3) 0.2778(2) 0.2375(2) 0.0171(6) Uani d . 1 . .
N N3 0.0989(4) 0.4170(3) 0.2225(2) 0.0215(6) Uani d . 1 . .
C C1 0.6376(4) 0.4414(3) 0.3838(3) 0.0245(8) Uani d . 1 . .
H H1A 0.6184 0.5117 0.3927 0.029 Uiso calc R 1 . .
C C2 0.7825(5) 0.4048(4) 0.4022(3) 0.0291(9) Uani d . 1 . .
H H2A 0.8617 0.4493 0.4228 0.035 Uiso calc R 1 . .
C C3 0.8095(5) 0.3026(4) 0.3899(3) 0.0320(10) Uani d . 1 . .
H H3A 0.9081 0.2759 0.4010 0.038 Uiso calc R 1 . .
C C4 0.6917(5) 0.2392(3) 0.3615(3) 0.0280(8) Uani d . 1 . .
H H4A 0.7076 0.1684 0.3548 0.034 Uiso calc R 1 . .
C C5 0.5506(4) 0.2805(3) 0.3429(3) 0.0208(7) Uani d . 1 . .
C C6 0.4167(4) 0.2175(3) 0.3096(3) 0.0202(7) Uani d . 1 . .
H H6A 0.4512 0.1543 0.2775 0.024 Uiso calc R 1 . .
H H6B 0.3564 0.1989 0.3678 0.024 Uiso calc R 1 . .
C C7 0.1677(4) 0.2401(3) 0.2253(3) 0.0215(7) Uani d . 1 . .
H H7A 0.1323 0.2150 0.2901 0.026 Uiso calc R 1 . .
H H7B 0.1647 0.1829 0.1774 0.026 Uiso calc R 1 . .
C C8 0.0656(4) 0.3237(3) 0.1875(3) 0.0230(7) Uani d . 1 . .
C C9 -0.0583(5) 0.3063(4) 0.1241(3) 0.0340(10) Uani d . 1 . .
H H9A -0.0797 0.2399 0.1001 0.041 Uiso calc R 1 . .
C C10 -0.1499(6) 0.3865(5) 0.0964(4) 0.0445(13) Uani d . 1 . .
H H10A -0.2355 0.3759 0.0534 0.053 Uiso calc R 1 . .
C C11 -0.1162(6) 0.4821(4) 0.1318(4) 0.0465(14) Uani d . 1 . .
H H11A -0.1784 0.5382 0.1137 0.056 Uiso calc R 1 . .
C C12 0.0097(5) 0.4952(4) 0.1942(4) 0.0336(10) Uani d . 1 . .
H H12A 0.0338 0.5613 0.2178 0.040 Uiso calc R 1 . .
C C13 0.3965(4) 0.2893(3) 0.1407(3) 0.0198(7) Uani d . 1 . .
H H13A 0.3337 0.2553 0.0883 0.024 Uiso calc R 1 . .
H H13B 0.4956 0.2548 0.1442 0.024 Uiso calc R 1 . .
C C14 0.4195(4) 0.3982(3) 0.1113(3) 0.0190(7) Uani d . 1 . .

loop_
_atom_site_aniso_label
_atom_site_aniso_U_11
_atom_site_aniso_U_22
_atom_site_aniso_U_33
_atom_site_aniso_U_12
_atom_site_aniso_U_13
_atom_site_aniso_U_23
Fe1 0.0191(2) 0.0150(2) 0.0172(2) -0.00111(17) 0.00049(15) 0.00011(17)
Zn1 0.0191(2) 0.0150(2) 0.0172(2) -0.00111(17) 0.00049(15) 0.00011(17)
Cl1 0.0217(4) 0.0273(5) 0.0207(4) -0.0020(3) 0.0013(3) 0.0032(3)
Cl2 0.0400(6) 0.0201(4) 0.0272(5) 0.0007(4) 0.0063(4) -0.0067(4)
O1 0.0351(16) 0.0169(13) 0.0363(17) 0.0000(12) 0.0006(13) -0.0069(12)
O2 0.0476(19) 0.0233(15) 0.0271(15) -0.0051(13) 0.0057(13) 0.0043(12)
N1 0.0204(15) 0.0210(15) 0.0196(14) -0.0020(12) -0.0012(11) -0.0008(12)
N2 0.0173(14) 0.0162(14) 0.0178(13) -0.0016(11) -0.0002(11) 0.0006(11)
N3 0.0205(15) 0.0223(16) 0.0216(15) 0.0013(12) -0.0015(12) -0.0004(12)
C1 0.0231(18) 0.0261(19) 0.0243(18) -0.0055(15) 0.0003(14) -0.0037(15)
C2 0.0209(18) 0.041(2) 0.0253(19) -0.0060(17) -0.0018(15) -0.0064(17)
C3 0.0211(19) 0.047(3) 0.028(2) 0.0080(18) -0.0049(15) -0.0064(19)
C4 0.026(2) 0.031(2) 0.0268(19) 0.0081(16) -0.0041(15) -0.0039(16)
C5 0.0213(17) 0.0243(18) 0.0166(15) 0.0013(14) -0.0013(13) -0.0016(13)
C6 0.0226(17) 0.0161(16) 0.0218(17) 0.0015(13) -0.0010(13) 0.0005(13)
C7 0.0208(17) 0.0186(17) 0.0249(17) -0.0041(14) -0.0034(13) -0.0010(14)
C8 0.0193(17) 0.0273(19) 0.0223(17) -0.0033(15) -0.0014(13) -0.0025(15)
C9 0.027(2) 0.040(3) 0.034(2) -0.0024(18) -0.0101(17) -0.0074(19)
C10 0.030(2) 0.057(3) 0.045(3) 0.010(2) -0.018(2) -0.011(2)
C11 0.036(3) 0.051(3) 0.052(3) 0.022(2) -0.020(2) -0.011(2)
C12 0.031(2) 0.029(2) 0.041(3) 0.0087(18) -0.0066(18) -0.0021(19)
C13 0.0267(18) 0.0161(16) 0.0168(15) 0.0002(13) 0.0028(13) 0.0007(12)
C14 0.0204(16) 0.0185(16) 0.0179(16) 0.0000(13) -0.0005(13) -0.0019(13)

loop_
_atom_type_symbol
_atom_type_description
_atom_type_scat_dispersion_real
_atom_type_scat_dispersion_imag
_atom_type_scat_source
C C 0.0033 0.0016 'International Tables Vol C Tables 4.2.6.8 and 6.1.1.4'
H H 0.0000 0.0000 'International Tables Vol C Tables 4.2.6.8 and 6.1.1.4'
Cl Cl 0.1484 0.1585 'International Tables Vol C Tables 4.2.6.8 and 6.1.1.4'
Fe Fe 0.3463 0.8444 'International Tables Vol C Tables 4.2.6.8 and 6.1.1.4'
N N 0.0061 0.0033 'International Tables Vol C Tables 4.2.6.8 and 6.1.1.4'
O O 0.0106 0.0060 'International Tables Vol C Tables 4.2.6.8 and 6.1.1.4'
Zn Zn 0.2839 1.4301 'International Tables Vol C Tables 4.2.6.8 and 6.1.1.4'

loop_
_geom_angle_atom_site_label_1
_geom_angle_atom_site_label_2
_geom_angle_atom_site_label_3
_geom_angle_site_symmetry_1
_geom_angle_site_symmetry_3
_geom_angle
_geom_angle_publ_flag
N1 Fe1 N3 . . 150.70(12) ?
N1 Fe1 O1 . . 85.37(12) ?
N3 Fe1 O1 . . 81.87(12) ?
N1 Fe1 Cl2 . . 103.88(9) ?
N3 Fe1 Cl2 . . 102.26(9) ?
O1 Fe1 Cl2 . . 89.45(8) ?
N1 Fe1 N2 . . 75.71(11) ?
N3 Fe1 N2 . . 75.74(12) ?
O1 Fe1 N2 . . 76.77(11) ?
Cl2 Fe1 N2 . . 166.22(8) ?
N1 Fe1 Cl1 . . 94.84(9) ?
N3 Fe1 Cl1 . . 92.86(9) ?
O1 Fe1 Cl1 . . 168.98(8) ?
Cl2 Fe1 Cl1 . . 101.17(4) ?
N2 Fe1 Cl1 . . 92.57(8) ?
C14 O1 Fe1 . . 116.5(3) ?
C14 O2 H2 . . 111.5 ?
C1 N1 C5 . . 119.0(3) ?
C1 N1 Fe1 . . 124.9(3) ?
C5 N1 Fe1 . . 116.1(2) ?
C7 N2 C13 . . 111.8(3) ?
C7 N2 C6 . . 113.2(3) ?
C13 N2 C6 . . 112.1(3) ?
C7 N2 Fe1 . . 105.1(2) ?
C13 N2 Fe1 . . 110.4(2) ?
C6 N2 Fe1 . . 103.6(2) ?
C8 N3 C12 . . 118.7(4) ?
C8 N3 Fe1 . . 116.2(3) ?
C12 N3 Fe1 . . 125.0(3) ?
N1 C1 C2 . . 121.9(4) ?
N1 C1 H1A . . 119.1 ?
C2 C1 H1A . . 119.1 ?
C3 C2 C1 . . 118.8(4) ?
C3 C2 H2A . . 120.6 ?
C1 C2 H2A . . 120.6 ?
C2 C3 C4 . . 119.4(4) ?
C2 C3 H3A . . 120.3 ?
C4 C3 H3A . . 120.3 ?
C5 C4 C3 . . 119.0(4) ?
C5 C4 H4A . . 120.5 ?
C3 C4 H4A . . 120.5 ?
N1 C5 C4 . . 121.9(4) ?
N1 C5 C6 . . 115.5(3) ?
C4 C5 C6 . . 122.6(4) ?
N2 C6 C5 . . 108.4(3) ?
N2 C6 H6A . . 110.0 ?
C5 C6 H6A . . 110.0 ?
N2 C6 H6B . . 110.0 ?
C5 C6 H6B . . 110.0 ?
H6A C6 H6B . . 108.4 ?
N2 C7 C8 . . 110.1(3) ?
N2 C7 H7A . . 109.6 ?
C8 C7 H7A . . 109.6 ?
N2 C7 H7B . . 109.6 ?
C8 C7 H7B . . 109.6 ?
H7A C7 H7B . . 108.2 ?
N3 C8 C9 . . 121.7(4) ?
N3 C8 C7 . . 115.4(3) ?
C9 C8 C7 . . 122.8(4) ?
C10 C9 C8 . . 119.2(4) ?
C10 C9 H9A . . 120.4 ?
C8 C9 H9A . . 120.4 ?
C11 C10 C9 . . 119.4(4) ?
C11 C10 H10A . . 120.3 ?
C9 C10 H10A . . 120.3 ?
C10 C11 C12 . . 119.0(5) ?
C10 C11 H11A . . 120.5 ?
C12 C11 H11A . . 120.5 ?
N3 C12 C11 . . 122.0(5) ?
N3 C12 H12A . . 119.0 ?
C11 C12 H12A . . 119.0 ?
N2 C13 C14 . . 113.3(3) ?
N2 C13 H13A . . 108.9 ?
C14 C13 H13A . . 108.9 ?
N2 C13 H13B . . 108.9 ?
C14 C13 H13B . . 108.9 ?
H13A C13 H13B . . 107.7 ?
O1 C14 O2 . . 124.4(4) ?
O1 C14 C13 . . 122.5(3) ?
O2 C14 C13 . . 113.1(3) ?

loop_
_geom_bond_atom_site_label_1
_geom_bond_atom_site_label_2
_geom_bond_site_symmetry_2
_geom_bond_distance
_geom_bond_publ_flag
Fe1 N1 . 2.122(3) ?
Fe1 N3 . 2.156(3) ?
Fe1 O1 . 2.202(3) ?
Fe1 Cl2 . 2.2512(11) ?
Fe1 N2 . 2.260(3) ?
Fe1 Cl1 . 2.3441(10) ?
O1 C14 . 1.226(5) ?
O2 C14 . 1.291(5) ?
O2 H2 . 0.927 ?
N1 C1 . 1.345(5) ?
N1 C5 . 1.346(5) ?
N2 C7 . 1.473(5) ?
N2 C13 . 1.475(5) ?
N2 C6 . 1.483(5) ?
N3 C8 . 1.347(5) ?
N3 C12 . 1.348(5) ?
C1 C2 . 1.388(6) ?
C1 H1A . 0.950 ?
C2 C3 . 1.381(7) ?
C2 H2A . 0.950 ?
C3 C4 . 1.382(6) ?
C3 H3A . 0.950 ?
C4 C5 . 1.381(5) ?
C4 H4A . 0.950 ?
C5 C6 . 1.506(5) ?
C6 H6A . 0.990 ?
C6 H6B . 0.990 ?
C7 C8 . 1.505(5) ?
C7 H7A . 0.990 ?
C7 H7B . 0.990 ?
C8 C9 . 1.387(5) ?
C9 C10 . 1.378(7) ?
C9 H9A . 0.950 ?
C10 C11 . 1.377(8) ?
C10 H10A . 0.950 ?
C11 C12 . 1.386(6) ?
C11 H11A . 0.950 ?
C12 H12A . 0.950 ?
C13 C14 . 1.504(5) ?
C13 H13A . 0.990 ?
C13 H13B . 0.990 ?

loop_
_geom_hbond_atom_site_label_D
_geom_hbond_atom_site_label_H
_geom_hbond_atom_site_label_A
_geom_hbond_site_symmetry_A
_geom_hbond_distance_DH
_geom_hbond_distance_HA
_geom_hbond_distance_DA
_geom_hbond_angle_DHA
O2 H2 O2 3_665 0.93 1.64 2.559(6) 169.4

loop_
_geom_torsion_atom_site_label_1
_geom_torsion_atom_site_label_2
_geom_torsion_atom_site_label_3
_geom_torsion_atom_site_label_4
_geom_torsion_site_symmetry_1
_geom_torsion_site_symmetry_2
_geom_torsion_site_symmetry_3
_geom_torsion_site_symmetry_4
_geom_torsion
_geom_torsion_publ_flag
N1 Fe1 O1 C14 . . . . 77.2(3) ?
N3 Fe1 O1 C14 . . . . -76.3(3) ?
Cl2 Fe1 O1 C14 . . . . -178.8(3) ?
N2 Fe1 O1 C14 . . . . 0.8(3) ?
Cl1 Fe1 O1 C14 . . . . -14.3(7) ?
N3 Fe1 N1 C1 . . . . 144.7(3) ?
O1 Fe1 N1 C1 . . . . 80.4(3) ?
Cl2 Fe1 N1 C1 . . . . -7.9(3) ?
N2 Fe1 N1 C1 . . . . 157.9(3) ?
Cl1 Fe1 N1 C1 . . . . -110.7(3) ?
N3 Fe1 N1 C5 . . . . -31.7(4) ?
O1 Fe1 N1 C5 . . . . -96.0(3) ?
Cl2 Fe1 N1 C5 . . . . 175.7(3) ?
N2 Fe1 N1 C5 . . . . -18.5(3) ?
Cl1 Fe1 N1 C5 . . . . 73.0(3) ?
N1 Fe1 N2 C7 . . . . 154.6(2) ?
N3 Fe1 N2 C7 . . . . -32.0(2) ?
O1 Fe1 N2 C7 . . . . -116.9(2) ?
Cl2 Fe1 N2 C7 . . . . -115.3(4) ?
Cl1 Fe1 N2 C7 . . . . 60.3(2) ?
N1 Fe1 N2 C13 . . . . -84.6(2) ?
N3 Fe1 N2 C13 . . . . 88.7(2) ?
O1 Fe1 N2 C13 . . . . 3.9(2) ?
Cl2 Fe1 N2 C13 . . . . 5.4(5) ?
Cl1 Fe1 N2 C13 . . . . -179.0(2) ?
N1 Fe1 N2 C6 . . . . 35.6(2) ?
N3 Fe1 N2 C6 . . . . -151.1(2) ?
O1 Fe1 N2 C6 . . . . 124.1(2) ?
Cl2 Fe1 N2 C6 . . . . 125.6(3) ?
Cl1 Fe1 N2 C6 . . . . -58.8(2) ?
N1 Fe1 N3 C8 . . . . 28.4(4) ?
O1 Fe1 N3 C8 . . . . 93.5(3) ?
Cl2 Fe1 N3 C8 . . . . -178.8(3) ?
N2 Fe1 N3 C8 . . . . 15.2(3) ?
Cl1 Fe1 N3 C8 . . . . -76.7(3) ?
N1 Fe1 N3 C12 . . . . -147.6(3) ?
O1 Fe1 N3 C12 . . . . -82.5(4) ?
Cl2 Fe1 N3 C12 . . . . 5.2(4) ?
N2 Fe1 N3 C12 . . . . -160.8(4) ?
Cl1 Fe1 N3 C12 . . . . 107.3(4) ?
C5 N1 C1 C2 . . . . 1.1(6) ?
Fe1 N1 C1 C2 . . . . -175.2(3) ?
N1 C1 C2 C3 . . . . -0.5(6) ?
C1 C2 C3 C4 . . . . -1.0(7) ?
C2 C3 C4 C5 . . . . 2.0(6) ?
C1 N1 C5 C4 . . . . -0.1(6) ?
Fe1 N1 C5 C4 . . . . 176.5(3) ?
C1 N1 C5 C6 . . . . 179.8(3) ?
Fe1 N1 C5 C6 . . . . -3.7(4) ?
C3 C4 C5 N1 . . . . -1.5(6) ?
C3 C4 C5 C6 . . . . 178.7(4) ?
C7 N2 C6 C5 . . . . -160.8(3) ?
C13 N2 C6 C5 . . . . 71.5(4) ?
Fe1 N2 C6 C5 . . . . -47.5(3) ?
N1 C5 C6 N2 . . . . 36.7(4) ?
C4 C5 C6 N2 . . . . -143.5(4) ?
C13 N2 C7 C8 . . . . -75.2(4) ?
C6 N2 C7 C8 . . . . 157.0(3) ?
Fe1 N2 C7 C8 . . . . 44.6(3) ?
C12 N3 C8 C9 . . . . -0.5(6) ?
Fe1 N3 C8 C9 . . . . -176.8(3) ?
C12 N3 C8 C7 . . . . -178.1(4) ?
Fe1 N3 C8 C7 . . . . 5.6(4) ?
N2 C7 C8 N3 . . . . -35.6(5) ?
N2 C7 C8 C9 . . . . 146.9(4) ?
N3 C8 C9 C10 . . . . -0.2(7) ?
C7 C8 C9 C10 . . . . 177.2(4) ?
C8 C9 C10 C11 . . . . 0.3(8) ?
C9 C10 C11 C12 . . . . 0.2(9) ?
C8 N3 C12 C11 . . . . 1.1(7) ?
Fe1 N3 C12 C11 . . . . 177.0(4) ?
C10 C11 C12 N3 . . . . -1.0(9) ?
C7 N2 C13 C14 . . . . 109.1(3) ?
C6 N2 C13 C14 . . . . -122.4(3) ?
Fe1 N2 C13 C14 . . . . -7.5(4) ?
Fe1 O1 C14 O2 . . . . 176.6(3) ?
Fe1 O1 C14 C13 . . . . -5.8(5) ?
N2 C13 C14 O1 . . . . 9.3(5) ?
N2 C13 C14 O2 . . . . -172.8(3) ?
